data_7047360
loop_
_publ_author_name
'Bestgen, Sebastian'
'Chen, Qien'
'Rees, Nicholas H.'
'Goicoechea, Jose M.'

_publ_section_title
;
 Synthesis and reactivity of rare-earth metal phosphaethynolates.
;
_journal_issue 37
_journal_name_full 'Dalton transactions (Cambridge, England : 2003)'
_journal_page_first 13016
_journal_page_last 13024
_journal_paper_doi 10.1039/c8dt03427c
_journal_volume 47
_journal_year 2018
_chemical_formula_moiety 'C38 H59 N2 O7 P Sm'
_chemical_formula_sum 'C38 H59 N2 O7 P Sm'
_chemical_formula_weight 837.19
_chemical_name_systematic
;
 Sm(18-crown-6)(OCP){CH[N(Dipp)]2}
;
_space_group_crystal_system monoclinic
_space_group_IT_number 14
_space_group_name_Hall '-P 2yn'
_space_group_name_H-M_alt 'P 1 21/n 1'
_symmetry_space_group_name_Hall '-P 2yn'
_symmetry_space_group_name_H-M 'P 1 21/n 1'
_atom_sites_solution_hydrogens geom
_audit_creation_method SHELXL-2013
_audit_update_record
;
2018-07-24 deposited with the CCDC.
2018-08-23 downloaded from the CCDC.
;
_cell_angle_alpha 90
_cell_angle_beta 95.00(3)
_cell_angle_gamma 90
_cell_formula_units_Z 4
_cell_length_a 11.151(2)
_cell_length_b 27.883(6)
_cell_length_c 13.270(3)
_cell_measurement_reflns_used 9974
_cell_measurement_temperature 150(2)
_cell_measurement_theta_max 76.0420
_cell_measurement_theta_min 3.6630
_cell_volume 4110.3(15)
_computing_cell_refinement 'CrysAlisPro 1.171.38.43b (Rigaku OD, 2015)'
_computing_data_collection 'CrysAlisPro 1.171.38.43b (Rigaku OD, 2015)'
_computing_data_reduction 'CrysAlisPro 1.171.38.43b (Rigaku OD, 2015)'
_computing_structure_refinement 'SHELXL-2013 (Sheldrick, 2013)'
_computing_structure_solution 'SHELXS-97 (Sheldrick, 1990)'
_diffrn_ambient_temperature 150(2)
_diffrn_detector_area_resol_mean 10.4102
_diffrn_measured_fraction_theta_full 0.999
_diffrn_measured_fraction_theta_max 0.989
_diffrn_measurement_device_type 'SuperNova, Dual, Cu at zero, Atlas'
_diffrn_measurement_method '\w scans'
_diffrn_radiation_monochromator mirror
_diffrn_radiation_source 'SuperNova (Cu) X-ray Source'
_diffrn_radiation_type CuK\a
_diffrn_radiation_wavelength 1.54184
_diffrn_reflns_av_R_equivalents 0.0457
_diffrn_reflns_av_unetI/netI 0.0512
_diffrn_reflns_Laue_measured_fraction_full 0.999
_diffrn_reflns_Laue_measured_fraction_max 0.989
_diffrn_reflns_limit_h_max 13
_diffrn_reflns_limit_h_min -10
_diffrn_reflns_limit_k_max 34
_diffrn_reflns_limit_k_min -30
_diffrn_reflns_limit_l_max 16
_diffrn_reflns_limit_l_min -16
_diffrn_reflns_number 23470
_diffrn_reflns_point_group_measured_fraction_full 0.999
_diffrn_reflns_point_group_measured_fraction_max 0.989
_diffrn_reflns_theta_full 67.684
_diffrn_reflns_theta_max 76.244
_diffrn_reflns_theta_min 3.700
_exptl_absorpt_coefficient_mu 11.464
_exptl_absorpt_correction_T_max 1.00000
_exptl_absorpt_correction_T_min 0.46229
_exptl_absorpt_correction_type multi-scan
_exptl_absorpt_process_details
;
CrysAlisPro 1.171.38.43b (Rigaku Oxford Diffraction, 2015)
Empirical absorption correction using spherical harmonics,
 implemented in SCALE3 ABSPACK scaling algorithm.
;
_exptl_crystal_colour green
_exptl_crystal_density_diffrn 1.353
_exptl_crystal_description rod
_exptl_crystal_F_000 1736
_exptl_crystal_size_max 0.270
_exptl_crystal_size_mid 0.090
_exptl_crystal_size_min 0.060
_refine_diff_density_max 0.699
_refine_diff_density_min -1.595
_refine_diff_density_rms 0.093
_refine_ls_extinction_method none
_refine_ls_goodness_of_fit_ref 1.051
_refine_ls_hydrogen_treatment constr
_refine_ls_matrix_type full
_refine_ls_number_parameters 450
_refine_ls_number_reflns 8501
_refine_ls_number_restraints 0
_refine_ls_restrained_S_all 1.051
_refine_ls_R_factor_all 0.0444
_refine_ls_R_factor_gt 0.0373
_refine_ls_shift/su_max 0.001
_refine_ls_shift/su_mean 0.000
_refine_ls_structure_factor_coef Fsqd
_refine_ls_weighting_details 'w=1/[\s^2^(Fo^2^)+(0.0464P)^2^+1.6699P] where P=(Fo^2^+2Fc^2^)/3'
_refine_ls_weighting_scheme calc
_refine_ls_wR_factor_gt 0.0898
_refine_ls_wR_factor_ref 0.0953
_reflns_Friedel_coverage 0.000
_reflns_number_gt 7533
_reflns_number_total 8501
_reflns_threshold_expression 'I > 2\s(I)'
_cod_data_source_file c8dt03427c2.cif
_cod_data_source_block SB594
_cod_depositor_comments 'Adding full bibliography for 7047353--7047362.cif.'
_cod_original_cell_volume 4110.5(14)
_cod_database_code 7047360
_shelx_space_group_comment
;
The symmetry employed for this shelxl refinement is uniquely defined
by the following loop, which should always be used as a source of
symmetry information in preference to the above space-group names.
They are only intended as comments.
;
_shelx_estimated_absorpt_t_min 0.148
_shelx_estimated_absorpt_t_max 0.546
_shelxl_version_number 2013-4

loop_
_space_group_symop_operation_xyz
'x, y, z'
'-x+1/2, y+1/2, -z+1/2'
'-x, -y, -z'
'x-1/2, -y-1/2, z-1/2'

loop_
_atom_site_label
_atom_site_type_symbol
_atom_site_fract_x
_atom_site_fract_y
_atom_site_fract_z
_atom_site_U_iso_or_equiv
_atom_site_adp_type
_atom_site_occupancy
_atom_site_site_symmetry_order
_atom_site_calc_flag
_atom_site_refinement_flags_posn
_atom_site_refinement_flags_adp
Sm1 Sm 0.73531(2) 0.40213(2) 0.76318(2) 0.01995(7) Uani 1 1 d . .
P1 P 0.51038(10) 0.55643(4) 0.75759(8) 0.0403(2) Uani 1 1 d . .
C1 C 0.5325(3) 0.50054(15) 0.7719(3) 0.0317(8) Uani 1 1 d . .
O1 O 0.5495(2) 0.45749(11) 0.7803(2) 0.0406(7) Uani 1 1 d . .
N1 N 0.8662(2) 0.33911(10) 0.6723(2) 0.0206(5) Uani 1 1 d . .
N2 N 0.9614(2) 0.37547(10) 0.8123(2) 0.0204(5) Uani 1 1 d . .
C2 C 0.9625(3) 0.34497(11) 0.7371(3) 0.0213(6) Uani 1 1 d . .
H2 H 1.0332 0.3269 0.7289 0.026 Uiso 1 1 calc R U
C3 C 0.8601(3) 0.29954(12) 0.6053(3) 0.0240(6) Uani 1 1 d . .
C4 C 0.8627(3) 0.25160(13) 0.6406(3) 0.0263(7) Uani 1 1 d . .
C5 C 0.8465(3) 0.21450(14) 0.5697(3) 0.0335(8) Uani 1 1 d . .
H5 H 0.8515 0.1822 0.5927 0.040 Uiso 1 1 calc R U
C6 C 0.8237(3) 0.22329(15) 0.4680(3) 0.0370(9) Uani 1 1 d . .
H6 H 0.8091 0.1975 0.4218 0.044 Uiso 1 1 calc R U
C7 C 0.8222(3) 0.27035(15) 0.4335(3) 0.0340(8) Uani 1 1 d . .
H7 H 0.8072 0.2765 0.3631 0.041 Uiso 1 1 calc R U
C8 C 0.8423(3) 0.30875(13) 0.4999(3) 0.0265(7) Uani 1 1 d . .
C9 C 0.8805(3) 0.23870(13) 0.7518(3) 0.0320(8) Uani 1 1 d . .
H9 H 0.8784 0.2691 0.7916 0.038 Uiso 1 1 calc R U
C10 C 0.7812(4) 0.20576(17) 0.7847(3) 0.0454(10) Uani 1 1 d . .
H10A H 0.7024 0.2200 0.7648 0.068 Uiso 1 1 calc R U
H10B H 0.7909 0.2018 0.8584 0.068 Uiso 1 1 calc R U
H10C H 0.7869 0.1744 0.7521 0.068 Uiso 1 1 calc R U
C11 C 1.0041(4) 0.21501(17) 0.7778(4) 0.0496(11) Uani 1 1 d . .
H11A H 1.0080 0.1848 0.7405 0.074 Uiso 1 1 calc R U
H11B H 1.0152 0.2085 0.8506 0.074 Uiso 1 1 calc R U
H11C H 1.0678 0.2366 0.7589 0.074 Uiso 1 1 calc R U
C12 C 0.8519(3) 0.35966(15) 0.4615(3) 0.0323(8) Uani 1 1 d . .
H12 H 0.8223 0.3816 0.5136 0.039 Uiso 1 1 calc R U
C13 C 0.7787(4) 0.36992(18) 0.3618(3) 0.0444(10) Uani 1 1 d . .
H13A H 0.8128 0.3522 0.3073 0.067 Uiso 1 1 calc R U
H13B H 0.7810 0.4044 0.3474 0.067 Uiso 1 1 calc R U
H13C H 0.6952 0.3599 0.3664 0.067 Uiso 1 1 calc R U
C14 C 0.9844(4) 0.37158(19) 0.4523(4) 0.0494(11) Uani 1 1 d . .
H14A H 1.0302 0.3671 0.5181 0.074 Uiso 1 1 calc R U
H14B H 0.9915 0.4050 0.4306 0.074 Uiso 1 1 calc R U
H14C H 1.0164 0.3503 0.4024 0.074 Uiso 1 1 calc R U
C15 C 1.0709(3) 0.38641(11) 0.8692(2) 0.0198(6) Uani 1 1 d . .
C20 C 1.1673(3) 0.40986(12) 0.8258(3) 0.0227(6) Uani 1 1 d . .
C19 C 1.2720(3) 0.42095(13) 0.8870(3) 0.0274(7) Uani 1 1 d . .
H19 H 1.3376 0.4355 0.8576 0.033 Uiso 1 1 calc R U
C18 C 1.2820(3) 0.41116(12) 0.9896(3) 0.0279(7) Uani 1 1 d . .
H18 H 1.3535 0.4193 1.0302 0.033 Uiso 1 1 calc R U
C17 C 1.1868(3) 0.38939(12) 1.0328(3) 0.0262(7) Uani 1 1 d . .
H17 H 1.1930 0.3835 1.1035 0.031 Uiso 1 1 calc R U
C16 C 1.0825(3) 0.37606(12) 0.9744(2) 0.0225(6) Uani 1 1 d . .
C24 C 1.1573(3) 0.42559(13) 0.7158(3) 0.0261(7) Uani 1 1 d . .
H24 H 1.0736 0.4184 0.6863 0.031 Uiso 1 1 calc R U
C25 C 1.1781(4) 0.47982(15) 0.7062(3) 0.0364(8) Uani 1 1 d . .
H25A H 1.1284 0.4970 0.7517 0.055 Uiso 1 1 calc R U
H25B H 1.1560 0.4899 0.6363 0.055 Uiso 1 1 calc R U
H25C H 1.2632 0.4871 0.7245 0.055 Uiso 1 1 calc R U
C26 C 1.2446(4) 0.39771(17) 0.6548(3) 0.0396(9) Uani 1 1 d . .
H26A H 1.3274 0.4035 0.6833 0.059 Uiso 1 1 calc R U
H26B H 1.2356 0.4085 0.5842 0.059 Uiso 1 1 calc R U
H26C H 1.2266 0.3634 0.6578 0.059 Uiso 1 1 calc R U
C21 C 0.9832(3) 0.34792(13) 1.0193(3) 0.0269(7) Uani 1 1 d . .
H21 H 0.9052 0.3568 0.9808 0.032 Uiso 1 1 calc R U
C22 C 0.9712(4) 0.35839(19) 1.1314(3) 0.0444(10) Uani 1 1 d . .
H22A H 1.0446 0.3481 1.1716 0.067 Uiso 1 1 calc R U
H22B H 0.9020 0.3409 1.1535 0.067 Uiso 1 1 calc R U
H22C H 0.9594 0.3929 1.1407 0.067 Uiso 1 1 calc R U
C23 C 1.0033(4) 0.29408(14) 1.0035(3) 0.0377(8) Uani 1 1 d . .
H23A H 1.0141 0.2880 0.9321 0.057 Uiso 1 1 calc R U
H23B H 0.9332 0.2762 1.0229 0.057 Uiso 1 1 calc R U
H23C H 1.0753 0.2837 1.0454 0.057 Uiso 1 1 calc R U
O101 O 0.6362(2) 0.31746(11) 0.8257(3) 0.0409(7) Uani 1 1 d . .
O102 O 0.6927(2) 0.39156(11) 0.9589(2) 0.0355(6) Uani 1 1 d . .
O103 O 0.7969(2) 0.47261(10) 0.8914(2) 0.0318(5) Uani 1 1 d . .
O104 O 0.8633(2) 0.47757(9) 0.6955(2) 0.0332(6) Uani 1 1 d . .
O105 O 0.6721(2) 0.43900(10) 0.57736(19) 0.0325(6) Uani 1 1 d . .
O106 O 0.5476(2) 0.36300(11) 0.6487(2) 0.0342(6) Uani 1 1 d . .
C101 C 0.6393(4) 0.31108(17) 0.9327(4) 0.0489(12) Uani 1 1 d . .
H10D H 0.7210 0.3009 0.9595 0.059 Uiso 1 1 calc R U
H10E H 0.5819 0.2855 0.9481 0.059 Uiso 1 1 calc R U
C102 C 0.6067(4) 0.35704(19) 0.9835(3) 0.0468(11) Uani 1 1 d . .
H10F H 0.5245 0.3674 0.9585 0.056 Uiso 1 1 calc R U
H10G H 0.6096 0.3526 1.0577 0.056 Uiso 1 1 calc R U
C103 C 0.6883(4) 0.43579(18) 1.0136(3) 0.0468(11) Uani 1 1 d . .
H10H H 0.6848 0.4294 1.0867 0.056 Uiso 1 1 calc R U
H10I H 0.6161 0.4544 0.9889 0.056 Uiso 1 1 calc R U
C104 C 0.7993(4) 0.46305(16) 0.9966(3) 0.0413(10) Uani 1 1 d . .
H10J H 0.8018 0.4935 1.0353 0.050 Uiso 1 1 calc R U
H10K H 0.8716 0.4440 1.0193 0.050 Uiso 1 1 calc R U
C105 C 0.8970(3) 0.50080(14) 0.8663(3) 0.0374(9) Uani 1 1 d . .
H10L H 0.9711 0.4811 0.8708 0.045 Uiso 1 1 calc R U
H10M H 0.9097 0.5281 0.9138 0.045 Uiso 1 1 calc R U
C106 C 0.8696(4) 0.51876(14) 0.7609(4) 0.0378(9) Uani 1 1 d . .
H10N H 0.7920 0.5362 0.7549 0.045 Uiso 1 1 calc R U
H10O H 0.9337 0.5409 0.7425 0.045 Uiso 1 1 calc R U
C107 C 0.8400(4) 0.48925(15) 0.5905(3) 0.0392(9) Uani 1 1 d . .
H10P H 0.8837 0.4665 0.5496 0.047 Uiso 1 1 calc R U
H10Q H 0.8703 0.5219 0.5784 0.047 Uiso 1 1 calc R U
C108 C 0.7083(4) 0.48698(16) 0.5579(3) 0.0381(9) Uani 1 1 d . .
H10R H 0.6632 0.5101 0.5968 0.046 Uiso 1 1 calc R U
H10S H 0.6934 0.4946 0.4850 0.046 Uiso 1 1 calc R U
C109 C 0.5510(3) 0.42921(19) 0.5381(3) 0.0422(10) Uani 1 1 d . .
H10T H 0.5383 0.4396 0.4667 0.051 Uiso 1 1 calc R U
H10U H 0.4937 0.4467 0.5777 0.051 Uiso 1 1 calc R U
C110 C 0.5316(4) 0.3769(2) 0.5457(3) 0.0461(11) Uani 1 1 d . .
H11D H 0.4492 0.3687 0.5172 0.055 Uiso 1 1 calc R U
H11E H 0.5896 0.3596 0.5065 0.055 Uiso 1 1 calc R U
C111 C 0.5308(4) 0.31310(17) 0.6641(4) 0.0496(12) Uani 1 1 d . .
H11F H 0.5989 0.2949 0.6400 0.059 Uiso 1 1 calc R U
H11G H 0.4557 0.3022 0.6255 0.059 Uiso 1 1 calc R U
C112 C 0.5236(4) 0.30434(17) 0.7743(4) 0.0495(11) Uani 1 1 d . .
H11H H 0.4581 0.3238 0.7993 0.059 Uiso 1 1 calc R U
H11I H 0.5065 0.2701 0.7863 0.059 Uiso 1 1 calc R U

loop_
_atom_site_aniso_label
_atom_site_aniso_U_11
_atom_site_aniso_U_22
_atom_site_aniso_U_33
_atom_site_aniso_U_23
_atom_site_aniso_U_13
_atom_site_aniso_U_12
Sm1 0.01552(9) 0.01997(9) 0.02481(10) -0.00293(6) 0.00429(6) -0.00023(6)
P1 0.0428(5) 0.0445(6) 0.0336(5) -0.0009(4) 0.0030(4) 0.0121(5)
C1 0.0212(15) 0.047(2) 0.0265(16) -0.0080(15) 0.0034(12) 0.0060(15)
O1 0.0292(13) 0.0448(17) 0.0479(16) -0.0113(13) 0.0042(11) 0.0043(12)
N1 0.0174(11) 0.0206(12) 0.0238(12) -0.0032(11) 0.0013(9) -0.0015(10)
N2 0.0197(12) 0.0204(13) 0.0218(12) 0.0005(10) 0.0060(10) -0.0012(10)
C2 0.0144(13) 0.0186(14) 0.0319(16) -0.0007(13) 0.0076(11) 0.0001(11)
C3 0.0155(13) 0.0242(16) 0.0331(17) -0.0094(13) 0.0059(12) -0.0020(12)
C4 0.0185(14) 0.0232(16) 0.0378(18) -0.0080(14) 0.0053(12) -0.0002(12)
C5 0.0273(17) 0.0264(18) 0.048(2) -0.0100(16) 0.0092(15) -0.0036(14)
C6 0.0315(18) 0.037(2) 0.045(2) -0.0233(18) 0.0132(16) -0.0079(16)
C7 0.0258(17) 0.043(2) 0.0345(18) -0.0164(17) 0.0101(14) -0.0037(15)
C8 0.0177(14) 0.0341(18) 0.0286(16) -0.0102(14) 0.0071(12) -0.0018(13)
C9 0.0351(19) 0.0186(15) 0.042(2) -0.0015(15) -0.0003(15) 0.0008(14)
C10 0.057(3) 0.035(2) 0.046(2) 0.0020(19) 0.0096(19) -0.010(2)
C11 0.049(3) 0.038(2) 0.060(3) -0.002(2) -0.006(2) 0.012(2)
C12 0.0335(18) 0.0370(19) 0.0281(17) -0.0048(15) 0.0115(14) -0.0027(16)
C13 0.047(2) 0.053(3) 0.034(2) 0.0014(19) 0.0094(17) 0.003(2)
C14 0.041(2) 0.059(3) 0.050(2) 0.005(2) 0.0115(19) -0.017(2)
C15 0.0167(14) 0.0181(14) 0.0248(15) 0.0003(12) 0.0035(11) 0.0022(11)
C20 0.0183(14) 0.0213(15) 0.0293(16) 0.0004(13) 0.0065(12) 0.0008(12)
C19 0.0196(15) 0.0233(16) 0.0395(19) 0.0003(14) 0.0032(13) -0.0004(13)
C18 0.0222(16) 0.0224(16) 0.0374(18) -0.0034(14) -0.0061(13) 0.0014(13)
C17 0.0300(17) 0.0218(15) 0.0262(16) -0.0005(13) -0.0014(13) 0.0071(13)
C16 0.0236(15) 0.0177(14) 0.0269(16) 0.0016(12) 0.0050(12) 0.0037(12)
C24 0.0147(14) 0.0347(18) 0.0297(17) 0.0025(14) 0.0059(12) -0.0035(13)
C25 0.0320(18) 0.040(2) 0.038(2) 0.0097(17) 0.0064(15) -0.0054(16)
C26 0.0286(19) 0.057(3) 0.035(2) -0.0064(18) 0.0129(15) 0.0019(18)
C21 0.0269(16) 0.0277(17) 0.0265(16) 0.0059(14) 0.0040(12) 0.0025(14)
C22 0.047(2) 0.058(3) 0.0294(19) 0.0096(19) 0.0109(17) -0.001(2)
C23 0.0359(19) 0.0275(19) 0.050(2) 0.0116(17) 0.0053(16) -0.0025(15)
O101 0.0237(12) 0.0352(15) 0.0657(19) 0.0047(14) 0.0151(12) -0.0030(11)
O102 0.0316(13) 0.0432(16) 0.0336(13) 0.0010(12) 0.0137(11) 0.0034(12)
O103 0.0309(13) 0.0302(13) 0.0343(13) -0.0099(11) 0.0016(10) 0.0027(10)
O104 0.0334(13) 0.0261(13) 0.0407(14) 0.0013(11) 0.0061(11) -0.0002(11)
O105 0.0234(12) 0.0418(15) 0.0330(13) 0.0055(11) 0.0060(10) 0.0033(11)
O106 0.0244(12) 0.0404(15) 0.0383(14) -0.0165(12) 0.0049(10) -0.0052(11)
C101 0.0291(19) 0.043(2) 0.076(3) 0.025(2) 0.0138(19) -0.0022(18)
C102 0.0313(19) 0.067(3) 0.044(2) 0.020(2) 0.0157(17) 0.001(2)
C103 0.056(3) 0.057(3) 0.0302(19) -0.0049(19) 0.0153(18) 0.020(2)
C104 0.053(2) 0.038(2) 0.0310(19) -0.0124(17) -0.0059(17) 0.0134(19)
C105 0.0264(17) 0.0262(18) 0.058(2) -0.0111(17) -0.0036(16) 0.0000(14)
C106 0.0303(18) 0.0228(17) 0.060(3) -0.0036(17) 0.0002(16) -0.0017(15)
C107 0.042(2) 0.0329(19) 0.045(2) 0.0100(17) 0.0195(17) -0.0025(17)
C108 0.042(2) 0.041(2) 0.0330(19) 0.0122(17) 0.0118(16) 0.0079(18)
C109 0.0256(18) 0.071(3) 0.0288(18) -0.0021(19) -0.0011(14) 0.0060(19)
C110 0.0233(18) 0.081(3) 0.034(2) -0.021(2) 0.0018(14) -0.006(2)
C111 0.036(2) 0.039(2) 0.075(3) -0.025(2) 0.013(2) -0.0150(18)
C112 0.030(2) 0.038(2) 0.082(3) -0.001(2) 0.014(2) -0.0148(18)

loop_
_atom_type_symbol
_atom_type_description
_atom_type_scat_dispersion_real
_atom_type_scat_dispersion_imag
_atom_type_scat_source
C C 0.0181 0.0091 'International Tables Vol C Tables 4.2.6.8 and 6.1.1.4'
H H 0.0000 0.0000 'International Tables Vol C Tables 4.2.6.8 and 6.1.1.4'
N N 0.0311 0.0180 'International Tables Vol C Tables 4.2.6.8 and 6.1.1.4'
O O 0.0492 0.0322 'International Tables Vol C Tables 4.2.6.8 and 6.1.1.4'
P P 0.2955 0.4335 'International Tables Vol C Tables 4.2.6.8 and 6.1.1.4'
Sm Sm -5.3236 12.2178 'International Tables Vol C Tables 4.2.6.8 and 6.1.1.4'

loop_
_geom_angle_atom_site_label_1
_geom_angle_atom_site_label_2
_geom_angle_atom_site_label_3
_geom_angle
O1 Sm1 N1 155.20(9)
O1 Sm1 O103 70.65(9)
N1 Sm1 O103 131.57(8)
O1 Sm1 N2 152.68(9)
N1 Sm1 N2 51.32(8)
O103 Sm1 N2 82.10(8)
O1 Sm1 O102 76.87(9)
N1 Sm1 O102 121.17(9)
O103 Sm1 O102 61.32(9)
N2 Sm1 O102 88.63(9)
O1 Sm1 O106 72.93(9)
N1 Sm1 O106 84.64(8)
O103 Sm1 O106 143.49(8)
N2 Sm1 O106 134.14(9)
O102 Sm1 O106 107.72(9)
O1 Sm1 O105 73.09(9)
N1 Sm1 O105 86.97(8)
O103 Sm1 O105 109.61(9)
N2 Sm1 O105 119.74(8)
O102 Sm1 O105 149.87(8)
O106 Sm1 O105 60.95(9)
O1 Sm1 O104 90.84(9)
N1 Sm1 O104 92.10(8)
O103 Sm1 O104 61.81(9)
N2 Sm1 O104 77.55(8)
O102 Sm1 O104 122.72(9)
O106 Sm1 O104 121.70(9)
O105 Sm1 O104 60.74(9)
O1 Sm1 O101 97.91(9)
N1 Sm1 O101 79.65(8)
O103 Sm1 O101 121.90(9)
N2 Sm1 O101 94.78(8)
O102 Sm1 O101 60.61(10)
O106 Sm1 O101 60.95(10)
O105 Sm1 O101 121.21(9)
O104 Sm1 O101 171.21(8)
O1 C1 P1 178.4(3)
C1 O1 Sm1 133.9(3)
C2 N1 C3 119.7(3)
C2 N1 Sm1 94.06(19)
C3 N1 Sm1 143.8(2)
C2 N2 C15 118.8(3)
C2 N2 Sm1 93.80(19)
C15 N2 Sm1 146.0(2)
N2 C2 N1 120.8(3)
N2 C2 H2 119.6
N1 C2 H2 119.6
N1 C3 C4 122.0(3)
N1 C3 C8 118.3(3)
C4 C3 C8 119.6(3)
C5 C4 C3 118.5(3)
C5 C4 C9 118.5(3)
C3 C4 C9 122.9(3)
C6 C5 C4 122.0(4)
C6 C5 H5 119.0
C4 C5 H5 119.0
C5 C6 C7 119.2(3)
C5 C6 H6 120.4
C7 C6 H6 120.4
C6 C7 C8 121.4(4)
C6 C7 H7 119.3
C8 C7 H7 119.3
C7 C8 C3 119.1(4)
C7 C8 C12 121.3(3)
C3 C8 C12 119.6(3)
C4 C9 C10 112.6(3)
C4 C9 C11 111.0(3)
C10 C9 C11 109.5(4)
C4 C9 H9 107.8
C10 C9 H9 107.8
C11 C9 H9 107.8
C9 C10 H10A 109.5
C9 C10 H10B 109.5
H10A C10 H10B 109.5
C9 C10 H10C 109.5
H10A C10 H10C 109.5
H10B C10 H10C 109.5
C9 C11 H11A 109.5
C9 C11 H11B 109.5
H11A C11 H11B 109.5
C9 C11 H11C 109.5
H11A C11 H11C 109.5
H11B C11 H11C 109.5
C8 C12 C13 114.9(3)
C8 C12 C14 109.1(3)
C13 C12 C14 109.8(3)
C8 C12 H12 107.6
C13 C12 H12 107.6
C14 C12 H12 107.6
C12 C13 H13A 109.5
C12 C13 H13B 109.5
H13A C13 H13B 109.5
C12 C13 H13C 109.5
H13A C13 H13C 109.5
H13B C13 H13C 109.5
C12 C14 H14A 109.5
C12 C14 H14B 109.5
H14A C14 H14B 109.5
C12 C14 H14C 109.5
H14A C14 H14C 109.5
H14B C14 H14C 109.5
N2 C15 C16 118.9(3)
N2 C15 C20 122.1(3)
C16 C15 C20 118.9(3)
C19 C20 C15 119.3(3)
C19 C20 C24 118.9(3)
C15 C20 C24 121.8(3)
C18 C19 C20 121.3(3)
C18 C19 H19 119.3
C20 C19 H19 119.3
C19 C18 C17 119.5(3)
C19 C18 H18 120.2
C17 C18 H18 120.2
C18 C17 C16 121.3(3)
C18 C17 H17 119.4
C16 C17 H17 119.4
C17 C16 C15 119.6(3)
C17 C16 C21 121.4(3)
C15 C16 C21 118.9(3)
C20 C24 C26 111.4(3)
C20 C24 C25 111.4(3)
C26 C24 C25 110.4(3)
C20 C24 H24 107.8
C26 C24 H24 107.8
C25 C24 H24 107.8
C24 C25 H25A 109.5
C24 C25 H25B 109.5
H25A C25 H25B 109.5
C24 C25 H25C 109.5
H25A C25 H25C 109.5
H25B C25 H25C 109.5
C24 C26 H26A 109.5
C24 C26 H26B 109.5
H26A C26 H26B 109.5
C24 C26 H26C 109.5
H26A C26 H26C 109.5
H26B C26 H26C 109.5
C16 C21 C22 114.2(3)
C16 C21 C23 109.3(3)
C22 C21 C23 110.2(3)
C16 C21 H21 107.6
C22 C21 H21 107.6
C23 C21 H21 107.6
C21 C22 H22A 109.5
C21 C22 H22B 109.5
H22A C22 H22B 109.5
C21 C22 H22C 109.5
H22A C22 H22C 109.5
H22B C22 H22C 109.5
C21 C23 H23A 109.5
C21 C23 H23B 109.5
H23A C23 H23B 109.5
C21 C23 H23C 109.5
H23A C23 H23C 109.5
H23B C23 H23C 109.5
C112 O101 C101 112.9(3)
C112 O101 Sm1 115.8(3)
C101 O101 Sm1 115.4(3)
C102 O102 C103 114.4(3)
C102 O102 Sm1 118.4(3)
C103 O102 Sm1 114.2(2)
C104 O103 C105 112.6(3)
C104 O103 Sm1 118.3(2)
C105 O103 Sm1 115.0(2)
C107 O104 C106 113.6(3)
C107 O104 Sm1 116.0(2)
C106 O104 Sm1 114.5(2)
C108 O105 C109 112.7(3)
C108 O105 Sm1 117.7(2)
C109 O105 Sm1 114.9(2)
C110 O106 C111 113.6(4)
C110 O106 Sm1 117.2(2)
C111 O106 Sm1 114.8(3)
O101 C101 C102 110.6(4)
O101 C101 H10D 109.5
C102 C101 H10D 109.5
O101 C101 H10E 109.5
C102 C101 H10E 109.5
H10D C101 H10E 108.1
O102 C102 C101 106.3(3)
O102 C102 H10F 110.5
C101 C102 H10F 110.5
O102 C102 H10G 110.5
C101 C102 H10G 110.5
H10F C102 H10G 108.7
O102 C103 C104 107.3(3)
O102 C103 H10H 110.3
C104 C103 H10H 110.3
O102 C103 H10I 110.3
C104 C103 H10I 110.3
H10H C103 H10I 108.5
O103 C104 C103 107.5(3)
O103 C104 H10J 110.2
C103 C104 H10J 110.2
O103 C104 H10K 110.2
C103 C104 H10K 110.2
H10J C104 H10K 108.5
O103 C105 C106 107.6(3)
O103 C105 H10L 110.2
C106 C105 H10L 110.2
O103 C105 H10M 110.2
C106 C105 H10M 110.2
H10L C105 H10M 108.5
O104 C106 C105 107.0(3)
O104 C106 H10N 110.3
C105 C106 H10N 110.3
O104 C106 H10O 110.3
C105 C106 H10O 110.3
H10N C106 H10O 108.6
O104 C107 C108 111.2(3)
O104 C107 H10P 109.4
C108 C107 H10P 109.4
O104 C107 H10Q 109.4
C108 C107 H10Q 109.4
H10P C107 H10Q 108.0
O105 C108 C107 105.8(3)
O105 C108 H10R 110.6
C107 C108 H10R 110.6
O105 C108 H10S 110.6
C107 C108 H10S 110.6
H10R C108 H10S 108.7
O105 C109 C110 107.6(4)
O105 C109 H10T 110.2
C110 C109 H10T 110.2
O105 C109 H10U 110.2
C110 C109 H10U 110.2
H10T C109 H10U 108.5
O106 C110 C109 109.2(3)
O106 C110 H11D 109.8
C109 C110 H11D 109.8
O106 C110 H11E 109.8
C109 C110 H11E 109.8
H11D C110 H11E 108.3
O106 C111 C112 108.7(4)
O106 C111 H11F 110.0
C112 C111 H11F 110.0
O106 C111 H11G 110.0
C112 C111 H11G 110.0
H11F C111 H11G 108.3
O101 C112 C111 107.9(3)
O101 C112 H11H 110.1
C111 C112 H11H 110.1
O101 C112 H11I 110.1
C111 C112 H11I 110.1
H11H C112 H11I 108.4

loop_
_geom_bond_atom_site_label_1
_geom_bond_atom_site_label_2
_geom_bond_distance
Sm1 O1 2.610(3)
Sm1 N1 2.642(3)
Sm1 O103 2.651(3)
Sm1 N2 2.655(3)
Sm1 O102 2.697(3)
Sm1 O106 2.706(3)
Sm1 O105 2.708(3)
Sm1 O104 2.737(3)
Sm1 O101 2.765(3)
P1 C1 1.586(4)
C1 O1 1.219(5)
N1 C2 1.326(4)
N1 C3 1.415(4)
N2 C2 1.312(4)
N2 C15 1.411(4)
C2 H2 0.9500
C3 C4 1.416(5)
C3 C8 1.418(5)
C4 C5 1.399(5)
C4 C9 1.515(5)
C5 C6 1.374(6)
C5 H5 0.9500
C6 C7 1.389(6)
C6 H6 0.9500
C7 C8 1.393(5)
C7 H7 0.9500
C8 C12 1.515(5)
C9 C10 1.531(6)
C9 C11 1.541(6)
C9 H9 1.0000
C10 H10A 0.9800
C10 H10B 0.9800
C10 H10C 0.9800
C11 H11A 0.9800
C11 H11B 0.9800
C11 H11C 0.9800
C12 C13 1.520(6)
C12 C14 1.529(5)
C12 H12 1.0000
C13 H13A 0.9800
C13 H13B 0.9800
C13 H13C 0.9800
C14 H14A 0.9800
C14 H14B 0.9800
C14 H14C 0.9800
C15 C16 1.420(5)
C15 C20 1.423(4)
C20 C19 1.397(5)
C20 C24 1.520(5)
C19 C18 1.383(5)
C19 H19 0.9500
C18 C17 1.390(5)
C18 H18 0.9500
C17 C16 1.391(5)
C17 H17 0.9500
C16 C21 1.521(5)
C24 C26 1.531(5)
C24 C25 1.537(5)
C24 H24 1.0000
C25 H25A 0.9800
C25 H25B 0.9800
C25 H25C 0.9800
C26 H26A 0.9800
C26 H26B 0.9800
C26 H26C 0.9800
C21 C22 1.533(5)
C21 C23 1.535(5)
C21 H21 1.0000
C22 H22A 0.9800
C22 H22B 0.9800
C22 H22C 0.9800
C23 H23A 0.9800
C23 H23B 0.9800
C23 H23C 0.9800
O101 C112 1.423(5)
O101 C101 1.429(6)
O102 C102 1.417(5)
O102 C103 1.434(5)
O103 C104 1.419(5)
O103 C105 1.429(5)
O104 C107 1.432(5)
O104 C106 1.438(5)
O105 C108 1.428(5)
O105 C109 1.430(5)
O106 C110 1.417(5)
O106 C111 1.421(5)
C101 C102 1.507(7)
C101 H10D 0.9900
C101 H10E 0.9900
C102 H10F 0.9900
C102 H10G 0.9900
C103 C104 1.486(7)
C103 H10H 0.9900
C103 H10I 0.9900
C104 H10J 0.9900
C104 H10K 0.9900
C105 C106 1.492(6)
C105 H10L 0.9900
C105 H10M 0.9900
C106 H10N 0.9900
C106 H10O 0.9900
C107 C108 1.496(6)
C107 H10P 0.9900
C107 H10Q 0.9900
C108 H10R 0.9900
C108 H10S 0.9900
C109 C110 1.478(8)
C109 H10T 0.9900
C109 H10U 0.9900
C110 H11D 0.9900
C110 H11E 0.9900
C111 C112 1.492(7)
C111 H11F 0.9900
C111 H11G 0.9900
C112 H11H 0.9900
C112 H11I 0.9900
